data_4024522
loop_
_publ_author_name
'Teerawut Bootwicha'
'Duanghathai Panichakul'
'Chutima Kuhakarn'
'Samran Prabpai'
'Palangpon Kongsaeree'
'Patoomratana Tuchinda'
'Vichai Reutrakul'
'Manat Pohmakotr'

_publ_section_title
;
Fluoride-Catalyzed Addition of PhSCF2SiMe3 to N-Substituted Cyclic Imides
Followed by Radical Cyclization: General Synthetic Strategy
of gem-Difluoromethylenated 1-Azabicyclic Compounds
;
_journal_name_full 'Journal of Organic Chemistry'
_journal_page_first 3798
_journal_page_last 3805
_journal_paper_doi 10.1021/jo802794u
_journal_volume 74
_journal_year 2009
_chemical_compound_source Synthesis
_chemical_formula_moiety 'C13 H13 F2 N O2 '
_chemical_formula_sum 'C13 H13 F2 N O2'
_chemical_formula_weight 253.248
_chemical_name_systematic
;
 ?
;
_space_group_IT_number 14
_symmetry_cell_setting monoclinic
_symmetry_space_group_name_Hall '-P 2ybc'
_symmetry_space_group_name_H-M 'P 1 21/c 1'
_atom_sites_solution_primary direct
_atom_sites_solution_secondary difmap
_cell_angle_alpha 90.00
_cell_angle_beta 112.362(2)
_cell_angle_gamma 90.00
_cell_formula_units_Z 4
_cell_length_a 12.0530(5)
_cell_length_b 10.2639(3)
_cell_length_c 10.4166(3)
_cell_measurement_reflns_used 3372
_cell_measurement_temperature 298
_cell_measurement_theta_max 30.034
_cell_measurement_theta_min 0.998
_cell_volume 1191.74(7)
_computing_cell_refinement 'HKL Scalepack (Otwinowski & Minor 1997)'
_computing_data_collection KappaCCD
_computing_data_reduction 'Denzo and Scalepak (Otwinowski & Minor, 1997)'
_computing_structure_refinement 'SHELXL-97 (Sheldrick, 1997)'
_computing_structure_solution 'SIR97(Cascarano al.,Acta Cryst.,1996,A52,C-79)'
_diffrn_measured_fraction_theta_full 0.953
_diffrn_measured_fraction_theta_max 0.953
_diffrn_measurement_device KappaCCD
_diffrn_measurement_method CCD
_diffrn_orient_matrix_type X=UH
_diffrn_orient_matrix_UB_11 -0.06440
_diffrn_orient_matrix_UB_12 0.07712
_diffrn_orient_matrix_UB_13 -0.02610
_diffrn_orient_matrix_UB_21 -0.05624
_diffrn_orient_matrix_UB_22 -0.02099
_diffrn_orient_matrix_UB_23 0.07674
_diffrn_orient_matrix_UB_31 0.02288
_diffrn_orient_matrix_UB_32 0.07794
_diffrn_orient_matrix_UB_33 0.03809
_diffrn_radiation_source 'fine-focus sealed tube'
_diffrn_radiation_type ' MoK\a'
_diffrn_radiation_wavelength_id all
_diffrn_reflns_limit_h_max 16
_diffrn_reflns_limit_h_min -16
_diffrn_reflns_limit_k_max 14
_diffrn_reflns_limit_k_min -14
_diffrn_reflns_limit_l_max 14
_diffrn_reflns_limit_l_min -14
_diffrn_reflns_number 14866
_diffrn_reflns_theta_full 30.06
_diffrn_reflns_theta_max 30.06
_diffrn_reflns_theta_min 3.28
_exptl_absorpt_coefficient_mu 0.12
_exptl_absorpt_correction_type none
_exptl_crystal_colour Colourless
_exptl_crystal_density_diffrn 1.411
_exptl_crystal_density_method 'not measured'
_exptl_crystal_description Prism
_exptl_crystal_F_000 528
_exptl_crystal_size_max 0.20
_exptl_crystal_size_mid 0.15
_exptl_crystal_size_min 0.10
_refine_diff_density_max 0.197
_refine_diff_density_min -0.145
_refine_diff_density_rms 0.027
_refine_ls_extinction_method none
_refine_ls_goodness_of_fit_ref 1.366
_refine_ls_hydrogen_treatment refxyz
_refine_ls_matrix_type full
_refine_ls_number_parameters 163
_refine_ls_number_reflns 3339
_refine_ls_number_restraints 0
_refine_ls_restrained_S_all 1.366
_refine_ls_R_factor_all 0.0714
_refine_ls_R_factor_gt 0.0557
_refine_ls_shift/su_max 0.003
_refine_ls_shift/su_mean 0.001
_refine_ls_structure_factor_coef Fsqd
_refine_ls_weighting_details 'calc w=1/[\s^2^(Fo^2^)+ (0.1000P)^2^+0.0000P] where P=(Fo^2^+2Fc^2^)/3'
_refine_ls_weighting_scheme calc
_refine_ls_wR_factor_gt 0.1760
_refine_ls_wR_factor_ref 0.1886
_reflns_number_gt 2598
_reflns_number_total 3339
_reflns_threshold_expression >2sigma(I)
_cod_data_source_file jo802794u_si_003.cif
_cod_data_source_block trans6a
_cod_depositor_comments
;
The following automatic conversions were performed:
'_symmetry_cell_setting' value 'Monoclinic' changed to 'monoclinic'
according to '/home/saulius/struct/CIF-dictionaries/cif_core.dic'
dictionary named 'cif_core.dic' version 2.4.1 from 2010-06-29.

Automatic conversion script
Id: cif_fix_enum 1527 2010-12-29 10:47:43Z saulius 
;
_cod_original_sg_symbol_H-M 'P 21/c        '
_cod_original_formula_sum 'C13 H13 F2 N O2 '
_cod_database_code 4024522

loop_
_symmetry_equiv_pos_as_xyz
+X,+Y,+Z
-X,-Y,-Z
'-X,+Y+ 1/2,-Z+ 1/2'
'+X,-Y+ 1/2,+Z+ 1/2'

loop_
_atom_site_label
_atom_site_type_symbol
_atom_site_fract_x
_atom_site_fract_y
_atom_site_fract_z
_atom_site_U_iso_or_equiv
_atom_site_adp_type
_atom_site_occupancy
_atom_site_symmetry_multiplicity
_atom_site_calc_flag
_atom_site_refinement_flags
_atom_site_disorder_assembly
_atom_site_disorder_group
C1 C 0.71818(10) 0.08864(12) 0.52281(11) 0.0464(3) Uani 1 1 d . . .
O2 O 0.67706(8) 0.07492(9) 0.37747(8) 0.0540(3) Uani 1 1 d . . .
N3 N 0.62728(9) 0.14846(10) 0.56535(10) 0.0495(3) Uani 1 1 d . . .
F4 F 0.87780(7) 0.18577(9) 0.70468(8) 0.0675(3) Uani 1 1 d . . .
C5 C 0.82481(11) 0.18330(13) 0.56249(13) 0.0530(3) Uani 1 1 d . . .
C6 C 0.74253(11) -0.03854(12) 0.60083(12) 0.0510(3) Uani 1 1 d . . .
O7 O 0.51262(9) 0.09660(11) 0.69127(10) 0.0657(3) Uani 1 1 d . . .
F8 F 0.90883(8) 0.13238(9) 0.51902(11) 0.0747(3) Uani 1 1 d . . .
C9 C 0.69443(14) 0.37124(14) 0.55902(16) 0.0632(4) Uani 1 1 d . . .
C10 C 0.59207(11) 0.07024(12) 0.64723(12) 0.0509(3) Uani 1 1 d . . .
C11 C 0.58663(13) 0.28102(14) 0.52205(15) 0.0592(3) Uani 1 1 d . . .
C12 C 0.78884(12) 0.31966(14) 0.50699(14) 0.0585(3) Uani 1 1 d . . .
C13 C 0.66578(12) -0.04904(13) 0.67139(12) 0.0542(3) Uani 1 1 d . . .
C14 C 0.66517(15) -0.15956(16) 0.74783(14) 0.0701(4) Uani 1 1 d . . .
C15 C 0.82256(14) -0.13685(14) 0.60526(16) 0.0646(4) Uani 1 1 d . . .
C16 C 0.82078(18) -0.24732(16) 0.6821(2) 0.0832(6) Uani 1 1 d . . .
C17 C 0.7431(2) -0.25882(17) 0.75085(18) 0.0843(6) Uani 1 1 d . . .
C18 C 0.89694(17) 0.40962(18) 0.5424(2) 0.0845(5) Uani 1 1 d . . .
H2 H 0.6125 0.0146 0.3531 0.065 Uiso 1 1 d R . .
H9A H 0.6688 0.4554 0.5184 0.076 Uiso 1 1 d R . .
H9B H 0.7315 0.3797 0.6581 0.076 Uiso 1 1 d R . .
H11A H 0.5428 0.2824 0.4235 0.071 Uiso 1 1 d R . .
H11B H 0.5355 0.3096 0.5681 0.071 Uiso 1 1 d R . .
H12 H 0.7544 0.3140 0.4076 0.070 Uiso 1 1 d R . .
H14 H 0.6116 -0.1638 0.7963 0.084 Uiso 1 1 d R . .
H15 H 0.8750 -0.1261 0.5560 0.078 Uiso 1 1 d R . .
H16 H 0.8746 -0.3183 0.6890 0.100 Uiso 1 1 d R . .
H17 H 0.7440 -0.3379 0.8004 0.101 Uiso 1 1 d R . .
H18A H 0.8705 0.4948 0.5055 0.101 Uiso 1 1 d R . .
H18B H 0.9508 0.3757 0.5025 0.101 Uiso 1 1 d R . .
H18C H 0.9376 0.4151 0.6414 0.101 Uiso 1 1 d R . .

loop_
_atom_site_aniso_label
_atom_site_aniso_U_11
_atom_site_aniso_U_22
_atom_site_aniso_U_33
_atom_site_aniso_U_23
_atom_site_aniso_U_13
_atom_site_aniso_U_12
C1 0.0457(6) 0.0528(6) 0.0444(5) -0.0014(4) 0.0211(4) -0.0057(4)
O2 0.0581(5) 0.0628(5) 0.0452(4) -0.0020(3) 0.0241(4) -0.0101(4)
N3 0.0485(5) 0.0540(5) 0.0518(5) -0.0010(4) 0.0256(4) -0.0041(4)
F4 0.0600(5) 0.0739(5) 0.0566(5) 0.0028(3) 0.0086(4) -0.0150(4)
C5 0.0461(6) 0.0611(7) 0.0537(6) 0.0004(5) 0.0212(5) -0.0097(5)
C6 0.0492(6) 0.0525(6) 0.0481(6) 0.0004(4) 0.0150(5) -0.0077(4)
O7 0.0649(6) 0.0808(7) 0.0649(6) -0.0212(5) 0.0399(5) -0.0247(5)
F8 0.0540(5) 0.0800(6) 0.1029(7) -0.0002(5) 0.0444(5) -0.0067(4)
C9 0.0713(9) 0.0519(7) 0.0664(7) 0.0006(6) 0.0263(6) -0.0046(5)
C10 0.0514(6) 0.0624(7) 0.0422(5) -0.0101(5) 0.0214(4) -0.0188(5)
C11 0.0578(7) 0.0568(7) 0.0670(7) 0.0023(6) 0.0284(6) 0.0033(5)
C12 0.0593(7) 0.0585(7) 0.0574(7) 0.0039(5) 0.0220(6) -0.0145(5)
C13 0.0576(7) 0.0590(7) 0.0423(5) -0.0005(5) 0.0150(5) -0.0173(5)
C14 0.0782(10) 0.0737(9) 0.0514(7) 0.0093(6) 0.0169(6) -0.0256(7)
C15 0.0563(7) 0.0608(8) 0.0701(8) 0.0007(6) 0.0165(6) 0.0002(5)
C16 0.0765(10) 0.0601(8) 0.0872(11) 0.0109(8) 0.0019(9) 0.0014(7)
C17 0.0942(12) 0.0665(9) 0.0699(9) 0.0204(7) 0.0059(9) -0.0170(8)
C18 0.0761(10) 0.0686(9) 0.1072(14) 0.0076(9) 0.0332(10) -0.0248(8)

loop_
_atom_type_symbol
_atom_type_description
_atom_type_scat_dispersion_real
_atom_type_scat_dispersion_imag
_atom_type_scat_source
C C 0.0033 0.0016 'International Tables Vol C Tables 4.2.6.8 and 6.1.1.4'
H H 0.0000 0.0000 'International Tables Vol C Tables 4.2.6.8 and 6.1.1.4'
O O 0.0106 0.0060 'International Tables Vol C Tables 4.2.6.8 and 6.1.1.4'
N N 0.0061 0.0033 'International Tables Vol C Tables 4.2.6.8 and 6.1.1.4'
F F 0.0171 0.0103 'International Tables Vol C Tables 4.2.6.8 and 6.1.1.4'

loop_
_diffrn_radiation_wavelength
0.71073

loop_
_geom_angle_atom_site_label_1
_geom_angle_atom_site_label_2
_geom_angle_atom_site_label_3
_geom_angle
_geom_angle_site_symmetry_1
_geom_angle_site_symmetry_3
_geom_angle_publ_flag
O2 C1 N3 111.66(10) . . ?
O2 C1 C6 114.18(10) . . ?
N3 C1 C6 102.40(9) . . ?
O2 C1 C5 105.57(9) . . ?
N3 C1 C5 107.40(10) . . ?
C6 C1 C5 115.55(10) . . ?
C10 N3 C11 126.87(11) . . ?
C10 N3 C1 113.12(11) . . ?
C11 N3 C1 119.99(10) . . ?
F8 C5 F4 105.46(10) . . ?
F8 C5 C12 111.67(11) . . ?
F4 C5 C12 110.08(11) . . ?
F8 C5 C1 108.64(10) . . ?
F4 C5 C1 107.47(10) . . ?
C12 C5 C1 113.15(11) . . ?
C13 C6 C15 121.48(13) . . ?
C13 C6 C1 108.72(11) . . ?
C15 C6 C1 129.78(12) . . ?
C11 C9 C12 112.26(11) . . ?
O7 C10 N3 125.20(13) . . ?
O7 C10 C13 128.13(11) . . ?
N3 C10 C13 106.67(11) . . ?
N3 C11 C9 109.61(11) . . ?
C5 C12 C18 111.95(13) . . ?
C5 C12 C9 109.17(11) . . ?
C18 C12 C9 112.80(13) . . ?
C6 C13 C14 121.18(14) . . ?
C6 C13 C10 108.93(10) . . ?
C14 C13 C10 129.88(14) . . ?
C17 C14 C13 117.72(16) . . ?
C6 C15 C16 116.71(16) . . ?
C17 C16 C15 121.91(18) . . ?
C16 C17 C14 120.99(15) . . ?
C1 O2 H2 105.6 . . ?
C11 C9 H9A 109.6 . . ?
C12 C9 H9A 108.2 . . ?
C11 C9 H9B 109.3 . . ?
C12 C9 H9B 107.9 . . ?
H9A C9 H9B 109.5 . . ?
N3 C11 H11A 109.2 . . ?
C9 C11 H11A 109.4 . . ?
N3 C11 H11B 109.5 . . ?
C9 C11 H11B 109.7 . . ?
H11A C11 H11B 109.5 . . ?
C5 C12 H12 107.4 . . ?
C18 C12 H12 106.1 . . ?
C9 C12 H12 109.2 . . ?
C17 C14 H14 122.9 . . ?
C13 C14 H14 119.4 . . ?
C6 C15 H15 119.4 . . ?
C16 C15 H15 123.9 . . ?
C17 C16 H16 117.9 . . ?
C15 C16 H16 120.2 . . ?
C16 C17 H17 118.6 . . ?
C14 C17 H17 120.4 . . ?
C12 C18 H18A 109.4 . . ?
C12 C18 H18B 109.4 . . ?
H18A C18 H18B 109.5 . . ?
C12 C18 H18C 109.6 . . ?
H18A C18 H18C 109.5 . . ?
H18B C18 H18C 109.5 . . ?

loop_
_geom_bond_atom_site_label_1
_geom_bond_atom_site_label_2
_geom_bond_distance
_geom_bond_site_symmetry_2
_geom_bond_publ_flag
C1 O2 1.4095(13) . ?
C1 N3 1.4640(15) . ?
C1 C6 1.5064(17) . ?
C1 C5 1.5369(16) . ?
N3 C10 1.3519(15) . ?
N3 C11 1.4583(17) . ?
F4 C5 1.3721(15) . ?
C5 F8 1.3611(16) . ?
C5 C12 1.5135(19) . ?
C6 C13 1.3875(18) . ?
C6 C15 1.384(2) . ?
O7 C10 1.2390(15) . ?
C9 C11 1.521(2) . ?
C9 C12 1.529(2) . ?
C10 C13 1.477(2) . ?
C12 C18 1.5233(19) . ?
C13 C14 1.3876(19) . ?
C14 C17 1.378(3) . ?
C15 C16 1.393(2) . ?
C16 C17 1.383(3) . ?
O2 H2 0.9501 . ?
C9 H9A 0.9600 . ?
C9 H9B 0.9600 . ?
C11 H11A 0.9600 . ?
C11 H11B 0.9599 . ?
C12 H12 0.9600 . ?
C14 H14 0.9601 . ?
C15 H15 0.9600 . ?
C16 H16 0.9600 . ?
C17 H17 0.9600 . ?
C18 H18A 0.9600 . ?
C18 H18B 0.9600 . ?
C18 H18C 0.9600 . ?
